data_7108669
loop_
_publ_author_name
'Jiajia Cheng'
'Xinjun Tang'
'Yihua Yu'
'Shengming Ma'

_publ_section_title
;
 FeCl3-catalyzed cyclization of alpha-sulfonamido-allenes with
 aldehydes--the substituent effect
;
_journal_name_full Chem.Commun.
_journal_page_first 12074
_journal_paper_doi 10.1039/c2cc36941a
_journal_volume 48
_journal_year 2012
_chemical_formula_sum 'C24 H21 Cl2 N O2 S'
_chemical_formula_weight 458.38
_chemical_name_systematic
;
?
;
_space_group_IT_number 14
_symmetry_cell_setting monoclinic
_symmetry_space_group_name_Hall '-P 2yn'
_symmetry_space_group_name_H-M 'P 1 21/n 1'
_atom_sites_solution_hydrogens geom
_atom_sites_solution_primary direct
_atom_sites_solution_secondary difmap
_audit_creation_method SHELXL-97
_cell_angle_alpha 90.00
_cell_angle_beta 99.577(4)
_cell_angle_gamma 90.00
_cell_formula_units_Z 4
_cell_length_a 17.918(2)
_cell_length_b 5.8464(8)
_cell_length_c 21.295(3)
_cell_measurement_temperature 296(2)
_cell_volume 2199.7(5)
_computing_structure_refinement 'SHELXL-97 (Sheldrick, 1997)'
_computing_structure_solution 'SHELXS-97 (Sheldrick, 1990)'
_diffrn_ambient_temperature 296(2)
_diffrn_measured_fraction_theta_full 0.998
_diffrn_measured_fraction_theta_max 0.998
_diffrn_radiation_monochromator graphite
_diffrn_radiation_source 'fine-focus sealed tube'
_diffrn_radiation_type MoK\a
_diffrn_radiation_wavelength 0.71073
_diffrn_reflns_av_R_equivalents 0.0603
_diffrn_reflns_av_sigmaI/netI 0.0397
_diffrn_reflns_limit_h_max 21
_diffrn_reflns_limit_h_min -21
_diffrn_reflns_limit_k_max 6
_diffrn_reflns_limit_k_min -6
_diffrn_reflns_limit_l_max 25
_diffrn_reflns_limit_l_min -24
_diffrn_reflns_number 24225
_diffrn_reflns_theta_full 25.01
_diffrn_reflns_theta_max 25.01
_diffrn_reflns_theta_min 1.38
_exptl_absorpt_coefficient_mu 0.411
_exptl_absorpt_correction_T_max 0.9918
_exptl_absorpt_correction_T_min 0.7994
_exptl_absorpt_correction_type multi-scan
_exptl_crystal_colour block
_exptl_crystal_density_diffrn 1.384
_exptl_crystal_density_method 'not measured'
_exptl_crystal_description needle
_exptl_crystal_F_000 952
_exptl_crystal_size_max 0.57
_exptl_crystal_size_mid 0.09
_exptl_crystal_size_min 0.02
_refine_diff_density_max 0.302
_refine_diff_density_min -0.270
_refine_diff_density_rms 0.053
_refine_ls_extinction_method none
_refine_ls_goodness_of_fit_ref 1.077
_refine_ls_hydrogen_treatment constr
_refine_ls_matrix_type full
_refine_ls_number_parameters 271
_refine_ls_number_reflns 3857
_refine_ls_number_restraints 0
_refine_ls_restrained_S_all 1.077
_refine_ls_R_factor_all 0.0759
_refine_ls_R_factor_gt 0.0536
_refine_ls_shift/su_max 0.000
_refine_ls_shift/su_mean 0.000
_refine_ls_structure_factor_coef Fsqd
_refine_ls_weighting_details 'calc w=1/[\s^2^(Fo^2^)+(0.0387P)^2^+3.5105P] where P=(Fo^2^+2Fc^2^)/3'
_refine_ls_weighting_scheme calc
_refine_ls_wR_factor_gt 0.1300
_refine_ls_wR_factor_ref 0.1405
_reflns_number_gt 2849
_reflns_number_total 3857
_reflns_threshold_expression >2sigma(I)
_cod_data_source_file c2cc36941a.txt
_cod_data_source_block z
_cod_original_sg_symbol_H-M P2(1)/n
_cod_database_code 7108669

loop_
_symmetry_equiv_pos_as_xyz
'x, y, z'
'-x+1/2, y+1/2, -z+1/2'
'-x, -y, -z'
'x-1/2, -y-1/2, z-1/2'

loop_
_atom_site_label
_atom_site_type_symbol
_atom_site_fract_x
_atom_site_fract_y
_atom_site_fract_z
_atom_site_U_iso_or_equiv
_atom_site_adp_type
_atom_site_occupancy
_atom_site_symmetry_multiplicity
_atom_site_calc_flag
_atom_site_refinement_flags
S1 S 0.02846(5) 0.42052(17) 0.13019(4) 0.0459(3) Uani 1 1 d .
Cl2 Cl -0.29530(6) 0.4742(2) 0.15701(6) 0.0774(4) Uani 1 1 d .
Cl1 Cl 0.01064(8) 0.7883(3) 0.44377(5) 0.0829(4) Uani 1 1 d .
O2 O 0.05910(15) 0.4769(5) 0.07457(12) 0.0642(8) Uani 1 1 d .
O1 O 0.01012(16) 0.1880(4) 0.14251(14) 0.0629(8) Uani 1 1 d .
N1 N -0.04629(16) 0.5745(6) 0.12776(13) 0.0463(8) Uani 1 1 d .
C1 C -0.07243(18) 0.5945(6) 0.23968(16) 0.0401(8) Uani 1 1 d .
C2 C -0.0822(2) 0.4469(7) 0.28855(17) 0.0492(9) Uani 1 1 d .
H2A H -0.1061 0.3070 0.2788 0.059 Uiso 1 1 calc R
C3 C -0.0572(2) 0.5039(8) 0.35133(18) 0.0552(10) Uani 1 1 d .
H3A H -0.0643 0.4042 0.3839 0.066 Uiso 1 1 calc R
C4 C -0.0216(2) 0.7108(7) 0.36498(17) 0.0507(10) Uani 1 1 d .
C5 C -0.0107(2) 0.8600(7) 0.31776(18) 0.0501(10) Uani 1 1 d .
H5A H 0.0141 0.9982 0.3277 0.060 Uiso 1 1 calc R
C6 C -0.0373(2) 0.8018(7) 0.25492(17) 0.0464(9) Uani 1 1 d .
H6A H -0.0313 0.9039 0.2226 0.056 Uiso 1 1 calc R
C7 C 0.09200(18) 0.5115(6) 0.19742(17) 0.0399(8) Uani 1 1 d .
C8 C 0.1037(2) 0.3785(6) 0.25162(17) 0.0464(9) Uani 1 1 d .
H8A H 0.0794 0.2382 0.2521 0.056 Uiso 1 1 calc R
C9 C 0.1514(2) 0.4536(7) 0.30494(18) 0.0525(10) Uani 1 1 d .
H9A H 0.1589 0.3629 0.3413 0.063 Uiso 1 1 calc R
C10 C 0.1882(2) 0.6595(7) 0.30555(19) 0.0495(10) Uani 1 1 d .
C11 C 0.1759(2) 0.7915(7) 0.2509(2) 0.0532(10) Uani 1 1 d .
H11A H 0.2003 0.9318 0.2506 0.064 Uiso 1 1 calc R
C12 C 0.1282(2) 0.7195(6) 0.19691(19) 0.0481(9) Uani 1 1 d .
H12A H 0.1205 0.8103 0.1605 0.058 Uiso 1 1 calc R
C13 C -0.07330(19) 0.7363(6) 0.07611(16) 0.0404(8) Uani 1 1 d .
H13A H -0.0765 0.6645 0.0347 0.049 Uiso 1 1 calc R
H13B H -0.0407 0.8695 0.0780 0.049 Uiso 1 1 calc R
C14 C -0.15019(18) 0.7981(6) 0.08986(16) 0.0397(8) Uani 1 1 d .
C15 C -0.16540(19) 0.6902(6) 0.14116(16) 0.0416(8) Uani 1 1 d .
C16 C -0.10215(19) 0.5346(6) 0.17059(15) 0.0411(8) Uani 1 1 d .
H16A H -0.1192 0.3751 0.1674 0.049 Uiso 1 1 calc R
C17 C -0.19838(19) 0.9642(6) 0.04938(16) 0.0419(8) Uani 1 1 d .
C18 C -0.1670(2) 1.1524(7) 0.02358(18) 0.0521(10) Uani 1 1 d .
H18A H -0.1147 1.1698 0.0301 0.062 Uiso 1 1 calc R
C19 C -0.2118(2) 1.3128(8) -0.01133(19) 0.0610(11) Uani 1 1 d .
H19A H -0.1897 1.4373 -0.0283 0.073 Uiso 1 1 calc R
C20 C -0.2895(2) 1.2906(8) -0.0214(2) 0.0614(11) Uani 1 1 d .
H20A H -0.3199 1.4029 -0.0436 0.074 Uiso 1 1 calc R
C21 C -0.3216(2) 1.1025(8) 0.0014(2) 0.0603(11) Uani 1 1 d .
H21A H -0.3739 1.0845 -0.0064 0.072 Uiso 1 1 calc R
C22 C -0.2768(2) 0.9393(7) 0.03602(18) 0.0518(10) Uani 1 1 d .
H22A H -0.2992 0.8107 0.0507 0.062 Uiso 1 1 calc R
C23 C 0.2422(3) 0.7385(9) 0.3634(2) 0.0784(15) Uani 1 1 d .
H23A H 0.2440 0.6270 0.3967 0.118 Uiso 1 1 calc R
H23B H 0.2253 0.8822 0.3777 0.118 Uiso 1 1 calc R
H23C H 0.2918 0.7567 0.3526 0.118 Uiso 1 1 calc R
C24 C -0.2326(2) 0.7157(7) 0.17304(18) 0.0522(10) Uani 1 1 d .
H24A H -0.2596 0.8544 0.1581 0.063 Uiso 1 1 calc R
H24B H -0.2162 0.7298 0.2186 0.063 Uiso 1 1 calc R

loop_
_atom_site_aniso_label
_atom_site_aniso_U_11
_atom_site_aniso_U_22
_atom_site_aniso_U_33
_atom_site_aniso_U_23
_atom_site_aniso_U_13
_atom_site_aniso_U_12
S1 0.0473(5) 0.0487(6) 0.0417(5) -0.0097(4) 0.0071(4) 0.0055(4)
Cl2 0.0622(7) 0.0888(9) 0.0857(9) 0.0079(7) 0.0261(6) -0.0187(6)
Cl1 0.0958(9) 0.1086(11) 0.0412(6) -0.0106(6) 0.0030(6) 0.0045(8)
O2 0.0586(16) 0.095(2) 0.0420(15) -0.0072(15) 0.0177(13) 0.0160(16)
O1 0.0682(18) 0.0371(15) 0.078(2) -0.0171(14) -0.0033(15) -0.0003(13)
N1 0.0443(16) 0.059(2) 0.0377(16) 0.0063(15) 0.0130(13) 0.0095(15)
C1 0.0403(18) 0.043(2) 0.039(2) 0.0030(17) 0.0121(15) 0.0030(16)
C2 0.054(2) 0.049(2) 0.048(2) 0.0057(19) 0.0153(18) -0.0012(18)
C3 0.066(2) 0.063(3) 0.040(2) 0.013(2) 0.0180(19) 0.003(2)
C4 0.054(2) 0.063(3) 0.035(2) -0.001(2) 0.0084(17) 0.010(2)
C5 0.053(2) 0.047(2) 0.051(2) -0.0069(19) 0.0132(18) 0.0031(18)
C6 0.056(2) 0.047(2) 0.038(2) 0.0065(18) 0.0125(17) 0.0049(19)
C7 0.0375(18) 0.036(2) 0.047(2) -0.0015(17) 0.0119(15) 0.0016(16)
C8 0.049(2) 0.037(2) 0.052(2) 0.0006(18) 0.0063(17) -0.0073(17)
C9 0.053(2) 0.057(3) 0.046(2) 0.0044(19) 0.0045(18) -0.005(2)
C10 0.046(2) 0.054(2) 0.051(2) -0.012(2) 0.0154(17) -0.0047(19)
C11 0.052(2) 0.039(2) 0.072(3) -0.011(2) 0.020(2) -0.0086(18)
C12 0.050(2) 0.040(2) 0.055(2) 0.0028(18) 0.0126(18) -0.0016(18)
C13 0.0456(19) 0.041(2) 0.0348(19) -0.0021(16) 0.0071(15) -0.0039(16)
C14 0.0402(18) 0.042(2) 0.0365(19) -0.0056(16) 0.0041(15) -0.0034(16)
C15 0.0411(18) 0.047(2) 0.0369(19) -0.0048(17) 0.0067(15) -0.0004(17)
C16 0.0458(19) 0.045(2) 0.0352(19) -0.0010(16) 0.0137(15) 0.0000(16)
C17 0.0458(19) 0.044(2) 0.0354(19) -0.0042(16) 0.0042(15) -0.0021(17)
C18 0.048(2) 0.056(3) 0.050(2) 0.004(2) -0.0015(17) -0.0074(19)
C19 0.065(3) 0.057(3) 0.056(3) 0.014(2) -0.003(2) -0.011(2)
C20 0.064(3) 0.053(3) 0.062(3) 0.008(2) -0.006(2) 0.007(2)
C21 0.046(2) 0.072(3) 0.061(3) 0.004(2) 0.0027(19) 0.003(2)
C22 0.047(2) 0.055(2) 0.054(2) 0.002(2) 0.0077(17) -0.0052(19)
C23 0.075(3) 0.095(4) 0.063(3) -0.026(3) 0.007(2) -0.025(3)
C24 0.047(2) 0.067(3) 0.044(2) -0.002(2) 0.0124(17) 0.005(2)

loop_
_atom_type_symbol
_atom_type_description
_atom_type_scat_dispersion_real
_atom_type_scat_dispersion_imag
_atom_type_scat_source
C C 0.0033 0.0016 'International Tables Vol C Tables 4.2.6.8 and 6.1.1.4'
H H 0.0000 0.0000 'International Tables Vol C Tables 4.2.6.8 and 6.1.1.4'
O O 0.0106 0.0060 'International Tables Vol C Tables 4.2.6.8 and 6.1.1.4'
S S 0.1246 0.1234 'International Tables Vol C Tables 4.2.6.8 and 6.1.1.4'
Cl Cl 0.1484 0.1585 'International Tables Vol C Tables 4.2.6.8 and 6.1.1.4'
N N 0.0061 0.0033 'International Tables Vol C Tables 4.2.6.8 and 6.1.1.4'

loop_
_geom_angle_atom_site_label_1
_geom_angle_atom_site_label_2
_geom_angle_atom_site_label_3
_geom_angle
O2 S1 O1 120.23(19)
O2 S1 N1 106.15(16)
O1 S1 N1 108.77(17)
O2 S1 C7 108.68(17)
O1 S1 C7 105.99(17)
N1 S1 C7 106.27(16)
C13 N1 C16 113.0(3)
C13 N1 S1 123.6(2)
C16 N1 S1 122.5(2)
C6 C1 C2 118.7(3)
C6 C1 C16 120.2(3)
C2 C1 C16 121.1(3)
C3 C2 C1 121.1(4)
C3 C2 H2A 119.4
C1 C2 H2A 119.4
C4 C3 C2 118.8(4)
C4 C3 H3A 120.6
C2 C3 H3A 120.6
C5 C4 C3 121.5(4)
C5 C4 Cl1 118.5(3)
C3 C4 Cl1 120.0(3)
C4 C5 C6 119.0(4)
C4 C5 H5A 120.5
C6 C5 H5A 120.5
C1 C6 C5 120.8(4)
C1 C6 H6A 119.6
C5 C6 H6A 119.6
C8 C7 C12 119.8(3)
C8 C7 S1 120.0(3)
C12 C7 S1 120.2(3)
C9 C8 C7 119.9(3)
C9 C8 H8A 120.0
C7 C8 H8A 120.0
C10 C9 C8 121.3(4)
C10 C9 H9A 119.3
C8 C9 H9A 119.3
C9 C10 C11 118.2(4)
C9 C10 C23 121.3(4)
C11 C10 C23 120.5(4)
C12 C11 C10 121.4(4)
C12 C11 H11A 119.3
C10 C11 H11A 119.3
C7 C12 C11 119.3(4)
C7 C12 H12A 120.4
C11 C12 H12A 120.4
N1 C13 C14 102.0(3)
N1 C13 H13A 111.4
C14 C13 H13A 111.4
N1 C13 H13B 111.4
C14 C13 H13B 111.4
H13A C13 H13B 109.2
C15 C14 C17 127.7(3)
C15 C14 C13 111.5(3)
C17 C14 C13 120.7(3)
C14 C15 C24 128.4(3)
C14 C15 C16 112.7(3)
C24 C15 C16 118.8(3)
N1 C16 C15 100.8(3)
N1 C16 C1 113.3(3)
C15 C16 C1 112.4(3)
N1 C16 H16A 110.0
C15 C16 H16A 110.0
C1 C16 H16A 110.0
C18 C17 C22 117.5(3)
C18 C17 C14 121.0(3)
C22 C17 C14 121.4(3)
C19 C18 C17 121.2(4)
C19 C18 H18A 119.4
C17 C18 H18A 119.4
C18 C19 C20 120.3(4)
C18 C19 H19A 119.8
C20 C19 H19A 119.8
C21 C20 C19 119.6(4)
C21 C20 H20A 120.2
C19 C20 H20A 120.2
C20 C21 C22 120.3(4)
C20 C21 H21A 119.8
C22 C21 H21A 119.8
C21 C22 C17 120.9(4)
C21 C22 H22A 119.5
C17 C22 H22A 119.5
C10 C23 H23A 109.5
C10 C23 H23B 109.5
H23A C23 H23B 109.5
C10 C23 H23C 109.5
H23A C23 H23C 109.5
H23B C23 H23C 109.5
C15 C24 Cl2 111.2(3)
C15 C24 H24A 109.4
Cl2 C24 H24A 109.4
C15 C24 H24B 109.4
Cl2 C24 H24B 109.4
H24A C24 H24B 108.0

loop_
_geom_bond_atom_site_label_1
_geom_bond_atom_site_label_2
_geom_bond_distance
S1 O2 1.425(3)
S1 O1 1.433(3)
S1 N1 1.607(3)
S1 C7 1.757(4)
Cl2 C24 1.801(4)
Cl1 C4 1.741(4)
N1 C13 1.470(4)
N1 C16 1.480(4)
C1 C6 1.379(5)
C1 C2 1.386(5)
C1 C16 1.520(5)
C2 C3 1.378(5)
C2 H2A 0.9300
C3 C4 1.376(6)
C3 H3A 0.9300
C4 C5 1.369(5)
C5 C6 1.386(5)
C5 H5A 0.9300
C6 H6A 0.9300
C7 C8 1.378(5)
C7 C12 1.379(5)
C8 C9 1.374(5)
C8 H8A 0.9300
C9 C10 1.371(5)
C9 H9A 0.9300
C10 C11 1.383(6)
C10 C23 1.507(5)
C11 C12 1.380(5)
C11 H11A 0.9300
C12 H12A 0.9300
C13 C14 1.500(5)
C13 H13A 0.9700
C13 H13B 0.9700
C14 C15 1.328(5)
C14 C17 1.478(5)
C15 C24 1.485(5)
C15 C16 1.506(5)
C16 H16A 0.9800
C17 C18 1.389(5)
C17 C22 1.394(5)
C18 C19 1.370(5)
C18 H18A 0.9300
C19 C20 1.379(6)
C19 H19A 0.9300
C20 C21 1.367(6)
C20 H20A 0.9300
C21 C22 1.379(6)
C21 H21A 0.9300
C22 H22A 0.9300
C23 H23A 0.9600
C23 H23B 0.9600
C23 H23C 0.9600
C24 H24A 0.9700
C24 H24B 0.9700

loop_
_geom_torsion_atom_site_label_1
_geom_torsion_atom_site_label_2
_geom_torsion_atom_site_label_3
_geom_torsion_atom_site_label_4
_geom_torsion
O2 S1 N1 C13 0.2(3)
O1 S1 N1 C13 -130.5(3)
C7 S1 N1 C13 115.8(3)
O2 S1 N1 C16 168.1(3)
O1 S1 N1 C16 37.4(3)
C7 S1 N1 C16 -76.3(3)
C6 C1 C2 C3 -0.3(5)
C16 C1 C2 C3 -178.1(3)
C1 C2 C3 C4 -0.4(6)
C2 C3 C4 C5 0.0(6)
C2 C3 C4 Cl1 180.0(3)
C3 C4 C5 C6 1.0(6)
Cl1 C4 C5 C6 -179.0(3)
C2 C1 C6 C5 1.4(5)
C16 C1 C6 C5 179.2(3)
C4 C5 C6 C1 -1.7(5)
O2 S1 C7 C8 -141.3(3)
O1 S1 C7 C8 -10.8(3)
N1 S1 C7 C8 104.9(3)
O2 S1 C7 C12 41.0(3)
O1 S1 C7 C12 171.5(3)
N1 S1 C7 C12 -72.9(3)
C12 C7 C8 C9 0.0(5)
S1 C7 C8 C9 -177.7(3)
C7 C8 C9 C10 -0.1(6)
C8 C9 C10 C11 0.2(6)
C8 C9 C10 C23 -178.2(4)
C9 C10 C11 C12 -0.1(6)
C23 C10 C11 C12 178.3(4)
C8 C7 C12 C11 0.1(5)
S1 C7 C12 C11 177.8(3)
C10 C11 C12 C7 0.0(6)
C16 N1 C13 C14 0.6(4)
S1 N1 C13 C14 169.6(2)
N1 C13 C14 C15 0.1(4)
N1 C13 C14 C17 178.9(3)
C17 C14 C15 C24 -3.2(6)
C13 C14 C15 C24 175.5(3)
C17 C14 C15 C16 -179.4(3)
C13 C14 C15 C16 -0.7(4)
C13 N1 C16 C15 -1.0(4)
S1 N1 C16 C15 -170.1(2)
C13 N1 C16 C1 -121.4(3)
S1 N1 C16 C1 69.5(4)
C14 C15 C16 N1 1.0(4)
C24 C15 C16 N1 -175.6(3)
C14 C15 C16 C1 122.1(3)
C24 C15 C16 C1 -54.6(4)
C6 C1 C16 N1 48.9(4)
C2 C1 C16 N1 -133.3(3)
C6 C1 C16 C15 -64.6(4)
C2 C1 C16 C15 113.1(4)
C15 C14 C17 C18 142.5(4)
C13 C14 C17 C18 -36.1(5)
C15 C14 C17 C22 -37.1(6)
C13 C14 C17 C22 144.3(4)
C22 C17 C18 C19 2.8(6)
C14 C17 C18 C19 -176.7(4)
C17 C18 C19 C20 0.2(6)
C18 C19 C20 C21 -2.7(7)
C19 C20 C21 C22 2.0(7)
C20 C21 C22 C17 1.1(6)
C18 C17 C22 C21 -3.5(6)
C14 C17 C22 C21 176.0(4)
C14 C15 C24 Cl2 105.7(4)
C16 C15 C24 Cl2 -78.2(4)
